data_1506774
loop_
_publ_author_name
'Sales, Marcelo'
'Charette, Andr\'e B'

_publ_section_title
;
 A Diels-Alder approach to the stereoselective synthesis of 2,3,5,6-tetra-
 and 2,3,4,5,6-pentasubstituted piperidines.
;
_journal_issue 26
_journal_name_full 'Organic letters'
_journal_page_first 5773
_journal_page_last 5776
_journal_paper_doi 10.1021/ol052436v
_journal_volume 7
_journal_year 2005
_chemical_compound_source 'Synthesized by the authors. See text'
_chemical_formula_moiety 'C24 H33 N O4'
_chemical_formula_sum 'C24 H33 N O4'
_chemical_formula_weight 399.51
_chemical_name_systematic
; 
 ? 
;
_space_group_IT_number 9
_symmetry_cell_setting monoclinic
_symmetry_space_group_name_Hall 'C -2yc'
_symmetry_space_group_name_H-M 'C 1 c 1'
_atom_sites_solution_hydrogens geom
_atom_sites_solution_primary direct
_atom_sites_solution_secondary difmap
_audit_creation_method SHELXL-97
_cell_angle_alpha 90.00
_cell_angle_beta 108.68(3)
_cell_angle_gamma 90.00
_cell_formula_units_Z 4
_cell_length_a 10.685(3)
_cell_length_b 24.806(6)
_cell_length_c 8.872(2)
_cell_measurement_reflns_used 25
_cell_measurement_temperature 293(2)
_cell_measurement_theta_max 23.00
_cell_measurement_theta_min 17.00
_cell_volume 2227.7(10)
_computing_cell_refinement 'CAD4 Program (Nonius 1989)'
_computing_data_collection 'CAD4 Program (Nonius 1989)'
_computing_data_reduction 'Local Program'
_computing_molecular_graphics 'SHELXTL (Bruker, 1997)'
_computing_publication_material 'UdMX (local program)'
_computing_structure_refinement 'SHELXL97 (Sheldrick, 1997)'
_computing_structure_solution 'SHELXS97 (Sheldrick, 1997)'
_diffrn_ambient_temperature 293(2)
_diffrn_measured_fraction_theta_full 1.000
_diffrn_measured_fraction_theta_max 1.000
_diffrn_measurement_device_type Enraf-Nonius-CAD4
_diffrn_measurement_method \w
_diffrn_radiation_monochromator graphite
_diffrn_radiation_source 'Sealed Tube'
_diffrn_radiation_type CuK\a
_diffrn_radiation_wavelength 1.54178
_diffrn_reflns_av_R_equivalents 0.028
_diffrn_reflns_av_sigmaI/netI 0.0457
_diffrn_reflns_limit_h_max 13
_diffrn_reflns_limit_h_min -13
_diffrn_reflns_limit_k_max 30
_diffrn_reflns_limit_k_min -30
_diffrn_reflns_limit_l_max 10
_diffrn_reflns_limit_l_min -10
_diffrn_reflns_number 29792
_diffrn_reflns_theta_full 69.94
_diffrn_reflns_theta_max 69.94
_diffrn_reflns_theta_min 3.56
_diffrn_standards_decay_% 1.00
_diffrn_standards_interval_time 60
_diffrn_standards_number 5
_exptl_absorpt_coefficient_mu 0.641
_exptl_absorpt_correction_T_max 0.9100
_exptl_absorpt_correction_T_min 0.7900
_exptl_absorpt_correction_type gaussian
_exptl_absorpt_process_details 'Gaussian from crystal shape'
_exptl_crystal_colour Colourless
_exptl_crystal_density_diffrn 1.191
_exptl_crystal_density_method 'not measured'
_exptl_crystal_description block
_exptl_crystal_F_000 864
_exptl_crystal_size_max 0.49
_exptl_crystal_size_mid 0.24
_exptl_crystal_size_min 0.17
_refine_diff_density_max 0.373
_refine_diff_density_min -0.176
_refine_diff_density_rms 0.030
_refine_ls_abs_structure_details 'Flack H D (1983), XXXX Friedel Pairs'
_refine_ls_abs_structure_Flack 0.1(2)
_refine_ls_extinction_coef 0.00190(12)
_refine_ls_extinction_expression Fc^*^=kFc[1+0.001xFc^2^\l^3^/sin(2\q)]^-1/4^
_refine_ls_extinction_method SHELXL
_refine_ls_goodness_of_fit_ref 1.021
_refine_ls_hydrogen_treatment mixed
_refine_ls_matrix_type full
_refine_ls_number_parameters 270
_refine_ls_number_reflns 4173
_refine_ls_number_restraints 2
_refine_ls_restrained_S_all 1.020
_refine_ls_R_factor_all 0.0518
_refine_ls_R_factor_gt 0.0418
_refine_ls_shift/su_max 0.000
_refine_ls_shift/su_mean 0.000
_refine_ls_structure_factor_coef Fsqd
_refine_ls_weighting_details 'calc w=1/[\s^2^(Fo^2^)+(0.0322P)^2^] where P=(Fo^2^+2Fc^2^)/3'
_refine_ls_weighting_scheme calc
_refine_ls_wR_factor_gt 0.0891
_refine_ls_wR_factor_ref 0.0921
_reflns_number_gt 3123
_reflns_number_total 4173
_reflns_threshold_expression I>2\s(I)
_cod_data_source_file ol052436vsi20051010_044211.cif
_cod_data_source_block cha127
_cod_depositor_comments
;
The following automatic conversions were performed:

'_symmetry_cell_setting' value 'Monoclinic' changed to 'monoclinic'
according to /home/saulius/struct/CIF-dictionaries/cif_core.dic
dictionary named 'cif_core.dic' version 2.4.1 from
2010-06-29.

'_geom_bond_publ_flag' value 'Y' changed to 'y'
according to /home/saulius/struct/CIF-dictionaries/cif_core.dic
dictionary named 'cif_core.dic' version 2.4.1 from 2010-06-29 (31
time).

'_geom_angle_publ_flag' value 'Y' changed to 'y' according to
/home/saulius/struct/CIF-dictionaries/cif_core.dic dictionary named
'cif_core.dic' version 2.4.1 from 2010-06-29 (40
times).

'_geom_torsion_publ_flag' value 'Y' changed to 'y' according
to /home/saulius/struct/CIF-dictionaries/cif_core.dic dictionary
named 'cif_core.dic' version 2.4.1 from 2010-06-29 (52 times).

Automatic conversion script
Id: cif_fix_values 1715 2011-07-08 13:25:40Z adriana 
;
_cod_original_sg_symbol_H-M Cc
_cod_database_code 1506774

loop_
_symmetry_equiv_pos_as_xyz
'x, y, z'
'x, -y, z+1/2'
'x+1/2, y+1/2, z'
'x+1/2, -y+1/2, z+1/2'

loop_
_atom_site_label
_atom_site_type_symbol
_atom_site_fract_x
_atom_site_fract_y
_atom_site_fract_z
_atom_site_U_iso_or_equiv
_atom_site_adp_type
_atom_site_occupancy
_atom_site_symmetry_multiplicity
_atom_site_calc_flag
_atom_site_refinement_flags
N1 N 0.5840(2) 0.57358(8) 0.8485(2) 0.0453(5) Uani 1 1 d .
H1 H 0.659(3) 0.5651(11) 0.934(3) 0.075(9) Uiso 1 1 d .
C2 C 0.5061(2) 0.61640(9) 0.8909(3) 0.0466(5) Uani 1 1 d .
H2 H 0.5601 0.6492 0.9120 0.056 Uiso 1 1 calc R
C3 C 0.3832(2) 0.62794(10) 0.7506(3) 0.0477(6) Uani 1 1 d .
H3 H 0.3412 0.6598 0.7788 0.057 Uiso 1 1 calc R
C4 C 0.4292(2) 0.64422(9) 0.6083(3) 0.0470(6) Uani 1 1 d .
H4 H 0.4852 0.6760 0.6453 0.056 Uiso 1 1 calc R
C5 C 0.5200(2) 0.60233(9) 0.5686(3) 0.0442(5) Uani 1 1 d .
H5 H 0.5586 0.6203 0.4955 0.053 Uiso 1 1 calc R
C6 C 0.6357(2) 0.59047(9) 0.7195(3) 0.0454(5) Uani 1 1 d .
H6 H 0.6848 0.6241 0.7528 0.054 Uiso 1 1 calc R
C21 C 0.4797(2) 0.60135(11) 1.0435(3) 0.0534(6) Uani 1 1 d .
H21A H 0.4225 0.6280 1.0678 0.064 Uiso 1 1 calc R
H21B H 0.4361 0.5666 1.0316 0.064 Uiso 1 1 calc R
O22 O 0.60161(18) 0.59923(8) 1.1673(2) 0.0663(5) Uani 1 1 d .
H22 H 0.5943 0.5800 1.2393 0.099 Uiso 1 1 calc R
C31 C 0.2802(2) 0.58324(11) 0.7117(3) 0.0558(7) Uani 1 1 d .
H31A H 0.2131 0.5916 0.6113 0.067 Uiso 1 1 calc R
H31B H 0.3223 0.5498 0.6980 0.067 Uiso 1 1 calc R
O32 O 0.21833(16) 0.57561(7) 0.8293(2) 0.0590(5) Uani 1 1 d .
C33 C 0.1195(3) 0.61389(13) 0.8250(4) 0.0749(9) Uani 1 1 d .
H33A H 0.0513 0.6127 0.7219 0.090 Uiso 1 1 calc R
H33B H 0.1576 0.6498 0.8396 0.090 Uiso 1 1 calc R
C34 C 0.0600(2) 0.60253(12) 0.9525(3) 0.0600(7) Uani 1 1 d .
C35 C -0.0368(3) 0.63627(12) 0.9698(3) 0.0682(8) Uani 1 1 d .
H35 H -0.0610 0.6664 0.9047 0.082 Uiso 1 1 calc R
C36 C -0.0979(3) 0.62638(16) 1.0809(4) 0.0805(10) Uani 1 1 d .
H36 H -0.1633 0.6496 1.0903 0.097 Uiso 1 1 calc R
C37 C -0.0633(3) 0.58265(17) 1.1773(4) 0.0913(11) Uani 1 1 d .
H37 H -0.1061 0.5754 1.2513 0.110 Uiso 1 1 calc R
C38 C 0.0361(4) 0.54898(14) 1.1650(4) 0.0911(11) Uani 1 1 d .
H38 H 0.0626 0.5198 1.2335 0.109 Uiso 1 1 calc R
C39 C 0.0957(3) 0.55866(13) 1.0516(4) 0.0739(9) Uani 1 1 d .
H39 H 0.1608 0.5353 1.0419 0.089 Uiso 1 1 calc R
C41 C 0.3159(2) 0.66402(11) 0.4667(3) 0.0627(7) Uani 1 1 d .
H41A H 0.2684 0.6336 0.4060 0.075 Uiso 1 1 calc R
H41B H 0.2547 0.6852 0.5029 0.075 Uiso 1 1 calc R
O42 O 0.36840(18) 0.69518(8) 0.3732(2) 0.0758(6) Uani 1 1 d .
C43 C 0.2698(3) 0.71813(14) 0.2427(3) 0.0807(9) Uani 1 1 d .
H43A H 0.2189 0.7442 0.2802 0.097 Uiso 1 1 calc R
H43B H 0.2102 0.6903 0.1842 0.097 Uiso 1 1 calc R
C44 C 0.3351(3) 0.74520(11) 0.1365(3) 0.0576(6) Uani 1 1 d .
C45 C 0.4648(3) 0.73605(11) 0.1489(3) 0.0677(8) Uani 1 1 d .
H45 H 0.5156 0.7129 0.2272 0.081 Uiso 1 1 calc R
C46 C 0.5202(3) 0.76056(12) 0.0474(4) 0.0770(9) Uani 1 1 d .
H46 H 0.6082 0.7540 0.0574 0.092 Uiso 1 1 calc R
C47 C 0.4484(3) 0.79414(15) -0.0669(4) 0.0873(10) Uani 1 1 d .
H47 H 0.4864 0.8105 -0.1361 0.105 Uiso 1 1 calc R
C48 C 0.3182(3) 0.80417(16) -0.0809(4) 0.0921(11) Uani 1 1 d .
H48 H 0.2687 0.8277 -0.1588 0.111 Uiso 1 1 calc R
C49 C 0.2608(3) 0.77941(12) 0.0203(3) 0.0736(9) Uani 1 1 d .
H49 H 0.1727 0.7858 0.0098 0.088 Uiso 1 1 calc R
C51 C 0.4520(2) 0.55167(10) 0.4818(3) 0.0505(6) Uani 1 1 d .
H51A H 0.4592 0.5227 0.5576 0.061 Uiso 1 1 calc R
H51B H 0.3590 0.5589 0.4288 0.061 Uiso 1 1 calc R
O52 O 0.5138(2) 0.53621(7) 0.3678(2) 0.0637(5) Uani 1 1 d .
H52 H 0.5242 0.5034 0.3707 0.096 Uiso 1 1 calc R
C61 C 0.7329(2) 0.54790(11) 0.7000(3) 0.0617(7) Uani 1 1 d .
H61A H 0.6875 0.5142 0.6693 0.092 Uiso 1 1 calc R
H61B H 0.8028 0.5435 0.7990 0.092 Uiso 1 1 calc R
H61C H 0.7693 0.5593 0.6194 0.092 Uiso 1 1 calc R

loop_
_atom_site_aniso_label
_atom_site_aniso_U_11
_atom_site_aniso_U_22
_atom_site_aniso_U_33
_atom_site_aniso_U_23
_atom_site_aniso_U_13
_atom_site_aniso_U_12
N1 0.0491(12) 0.0467(11) 0.0433(12) 0.0044(9) 0.0192(10) 0.0024(9)
C2 0.0549(13) 0.0426(12) 0.0470(13) -0.0017(11) 0.0228(12) -0.0046(11)
C3 0.0529(14) 0.0456(14) 0.0522(14) 0.0062(11) 0.0273(12) 0.0062(11)
C4 0.0528(14) 0.0454(14) 0.0473(14) 0.0059(11) 0.0224(12) 0.0005(11)
C5 0.0506(14) 0.0417(12) 0.0455(14) 0.0021(10) 0.0227(11) -0.0046(11)
C6 0.0450(13) 0.0513(14) 0.0442(13) 0.0008(11) 0.0205(11) -0.0022(11)
C21 0.0609(16) 0.0603(16) 0.0474(15) 0.0004(12) 0.0288(13) -0.0041(13)
O22 0.0685(12) 0.0889(15) 0.0444(11) 0.0035(10) 0.0221(9) -0.0104(11)
C31 0.0526(14) 0.0641(16) 0.0583(16) 0.0020(13) 0.0285(13) -0.0054(13)
O32 0.0526(10) 0.0698(12) 0.0647(12) 0.0106(9) 0.0329(9) 0.0016(9)
C33 0.0588(17) 0.091(2) 0.085(2) 0.0245(18) 0.0372(16) 0.0196(17)
C34 0.0453(14) 0.075(2) 0.0631(17) -0.0008(14) 0.0223(13) -0.0059(13)
C35 0.0510(16) 0.082(2) 0.0712(19) -0.0079(16) 0.0194(15) 0.0023(15)
C36 0.063(2) 0.105(3) 0.080(2) -0.029(2) 0.0326(18) -0.0048(19)
C37 0.081(2) 0.130(3) 0.079(2) -0.030(2) 0.049(2) -0.026(2)
C38 0.109(3) 0.100(3) 0.080(2) 0.010(2) 0.053(2) -0.010(2)
C39 0.075(2) 0.081(2) 0.080(2) 0.0100(17) 0.0448(19) 0.0099(17)
C41 0.0571(17) 0.0665(18) 0.0680(19) 0.0215(14) 0.0251(15) 0.0063(14)
O42 0.0655(12) 0.0927(15) 0.0608(12) 0.0310(10) 0.0085(10) -0.0051(10)
C43 0.0689(19) 0.098(2) 0.065(2) 0.0318(17) 0.0075(16) 0.0020(18)
C44 0.0612(16) 0.0511(15) 0.0540(15) 0.0098(12) 0.0094(13) -0.0010(13)
C45 0.0591(17) 0.0626(18) 0.0712(19) 0.0168(15) 0.0066(15) 0.0017(14)
C46 0.0617(19) 0.073(2) 0.097(2) 0.0207(18) 0.0256(18) -0.0027(16)
C47 0.081(2) 0.102(3) 0.081(2) 0.030(2) 0.0274(19) 0.000(2)
C48 0.080(2) 0.119(3) 0.078(2) 0.0420(19) 0.0266(19) 0.024(2)
C49 0.0672(18) 0.087(2) 0.0650(18) 0.0241(17) 0.0194(16) 0.0199(17)
C51 0.0568(15) 0.0547(15) 0.0465(14) -0.0011(12) 0.0255(13) -0.0030(12)
O52 0.1009(14) 0.0528(10) 0.0501(10) -0.0010(9) 0.0419(10) 0.0026(11)
C61 0.0543(16) 0.0767(19) 0.0580(16) -0.0038(14) 0.0236(13) 0.0097(14)

loop_
_atom_type_symbol
_atom_type_description
_atom_type_scat_dispersion_real
_atom_type_scat_dispersion_imag
_atom_type_scat_source
C C 0.0181 0.0091 'International Tables Vol C Tables 4.2.6.8 and 6.1.1.4'
H H 0.0000 0.0000 'International Tables Vol C Tables 4.2.6.8 and 6.1.1.4'
N N 0.0311 0.0180 'International Tables Vol C Tables 4.2.6.8 and 6.1.1.4'
O O 0.0492 0.0322 'International Tables Vol C Tables 4.2.6.8 and 6.1.1.4'

loop_
_geom_angle_atom_site_label_1
_geom_angle_atom_site_label_2
_geom_angle_atom_site_label_3
_geom_angle
_geom_angle_publ_flag
C2 N1 C6 112.02(17) y
C2 N1 H1 111.20(17) ?
C6 N1 H1 105.00(17) ?
N1 C2 C21 109.47(19) y
N1 C2 C3 109.75(19) y
C21 C2 C3 114.74(19) y
N1 C2 H2 107.5 ?
C21 C2 H2 107.5 ?
C3 C2 H2 107.5 ?
C2 C3 C31 114.9(2) y
C2 C3 C4 107.47(18) y
C31 C3 C4 113.6(2) y
C2 C3 H3 106.8 ?
C31 C3 H3 106.8 ?
C4 C3 H3 106.8 ?
C41 C4 C5 115.0(2) y
C41 C4 C3 112.45(19) y
C5 C4 C3 113.53(19) y
C41 C4 H4 104.9 ?
C5 C4 H4 104.9 ?
C3 C4 H4 104.9 ?
C51 C5 C6 113.72(19) y
C51 C5 C4 115.90(19) y
C6 C5 C4 108.75(18) y
C51 C5 H5 105.9 ?
C6 C5 H5 105.9 ?
C4 C5 H5 105.9 ?
N1 C6 C61 109.08(19) y
N1 C6 C5 109.48(18) y
C61 C6 C5 114.89(19) y
N1 C6 H6 107.7 ?
C61 C6 H6 107.7 ?
C5 C6 H6 107.7 ?
O22 C21 C2 108.34(18) y
O22 C21 H21A 110 ?
C2 C21 H21A 110 ?
O22 C21 H21B 110 ?
C2 C21 H21B 110 ?
H21A C21 H21B 108.4 ?
C21 O22 H22 109.5 ?
O32 C31 C3 113.9(2) y
O32 C31 H31A 108.8 ?
C3 C31 H31A 108.8 ?
O32 C31 H31B 108.8 ?
C3 C31 H31B 108.8 ?
H31A C31 H31B 107.7 ?
C33 O32 C31 114.3(2) y
O32 C33 C34 110.5(2) y
O32 C33 H33A 109.6 ?
C34 C33 H33A 109.6 ?
O32 C33 H33B 109.6 ?
C34 C33 H33B 109.6 ?
H33A C33 H33B 108.1 ?
C39 C34 C35 118.3(3) y
C39 C34 C33 122.5(3) y
C35 C34 C33 119.2(3) y
C36 C35 C34 121.4(3) y
C36 C35 H35 119.3 ?
C34 C35 H35 119.3 ?
C37 C36 C35 120.1(3) y
C37 C36 H36 120 ?
C35 C36 H36 120 ?
C36 C37 C38 119.6(3) y
C36 C37 H37 120.2 ?
C38 C37 H37 120.2 ?
C39 C38 C37 120.0(3) y
C39 C38 H38 120 ?
C37 C38 H38 120 ?
C38 C39 C34 120.6(3) y
C38 C39 H39 119.7 ?
C34 C39 H39 119.7 ?
O42 C41 C4 108.0(2) y
O42 C41 H41A 110.1 ?
C4 C41 H41A 110.1 ?
O42 C41 H41B 110.1 ?
C4 C41 H41B 110.1 ?
H41A C41 H41B 108.4 ?
C41 O42 C43 112.3(2) y
O42 C43 C44 108.7(2) y
O42 C43 H43A 109.9 ?
C44 C43 H43A 109.9 ?
O42 C43 H43B 109.9 ?
C44 C43 H43B 109.9 ?
H43A C43 H43B 108.3 ?
C45 C44 C49 119.2(3) y
C45 C44 C43 122.5(2) y
C49 C44 C43 118.3(3) y
C46 C45 C44 120.8(3) y
C46 C45 H45 119.6 ?
C44 C45 H45 119.6 ?
C47 C46 C45 120.5(3) y
C47 C46 H46 119.7 ?
C45 C46 H46 119.7 ?
C46 C47 C48 119.6(3) y
C46 C47 H47 120.2 ?
C48 C47 H47 120.2 ?
C47 C48 C49 120.4(3) y
C47 C48 H48 119.8 ?
C49 C48 H48 119.8 ?
C44 C49 C48 119.5(3) y
C44 C49 H49 120.3 ?
C48 C49 H49 120.3 ?
O52 C51 C5 108.93(19) y
O52 C51 H51A 109.9 ?
C5 C51 H51A 109.9 ?
O52 C51 H51B 109.9 ?
C5 C51 H51B 109.9 ?
H51A C51 H51B 108.3 ?
C51 O52 H52 109.5 ?
C6 C61 H61A 109.5 ?
C6 C61 H61B 109.5 ?
H61A C61 H61B 109.5 ?
C6 C61 H61C 109.5 ?
H61A C61 H61C 109.5 ?
H61B C61 H61C 109.5 ?

loop_
_geom_bond_atom_site_label_1
_geom_bond_atom_site_label_2
_geom_bond_distance
_geom_bond_publ_flag
N1 C2 1.471(3) y
N1 C6 1.482(3) y
N1 H1 0.94(3) ?
C2 C21 1.515(3) y
C2 C3 1.520(3) y
C2 H2 0.98 ?
C3 C31 1.521(3) y
C3 C4 1.548(3) y
C3 H3 0.98 ?
C4 C41 1.520(3) y
C4 C5 1.538(3) y
C4 H4 0.98 ?
C5 C51 1.530(3) y
C5 C6 1.532(3) y
C5 H5 0.98 ?
C6 C61 1.529(3) y
C6 H6 0.98 ?
C21 O22 1.411(3) y
C21 H21a 0.97 ?
C21 H21b 0.97 ?
O22 H22 0.82 ?
C31 O32 1.415(3) y
C31 H31a 0.97 ?
C31 H31b 0.97 ?
O32 C33 1.412(3) y
C33 C34 1.492(3) y
C33 H33a 0.97 ?
C33 H33b 0.97 ?
C34 C39 1.374(4) y
C34 C35 1.376(3) y
C35 C36 1.368(4) y
C35 H35 0.93 ?
C36 C37 1.358(4) y
C36 H36 0.93 ?
C37 C38 1.383(5) y
C37 H37 0.93 ?
C38 C39 1.373(4) y
C38 H38 0.93 ?
C39 H39 0.93 ?
C41 O42 1.378(3) y
C41 H41a 0.97 ?
C41 H41b 0.97 ?
O42 C43 1.412(3) y
C43 C44 1.499(4) y
C43 H43a 0.97 ?
C43 H43b 0.97 ?
C44 C45 1.373(4) y
C44 C49 1.374(3) y
C45 C46 1.369(4) y
C45 H45 0.93 ?
C46 C47 1.347(4) y
C46 H46 0.93 ?
C47 C48 1.380(4) y
C47 H47 0.93 ?
C48 C49 1.382(4) y
C48 H48 0.93 ?
C49 H49 0.93 ?
C51 O52 1.426(2) y
C51 H51a 0.97 ?
C51 H51b 0.97 ?
O52 H52 0.82 ?
C61 H61a 0.96 ?
C61 H61b 0.96 ?
C61 H61c 0.96 ?

loop_
_geom_hbond_atom_site_label_D
_geom_hbond_atom_site_label_H
_geom_hbond_atom_site_label_A
_geom_hbond_distance_DH
_geom_hbond_distance_HA
_geom_hbond_distance_DA
_geom_hbond_angle_DHA
_geom_hbond_site_symmetry_A
O52 H52 N1 0.82 2.04 2.845(3) 165.3 2_564
O22 H22 O52 0.82 1.96 2.749(2) 160.6 1_556
N1 H1 O22 0.94(3) 2.48(3) 2.846(3) 103.00(18) .

loop_
_geom_torsion_atom_site_label_1
_geom_torsion_atom_site_label_2
_geom_torsion_atom_site_label_3
_geom_torsion_atom_site_label_4
_geom_torsion
_geom_torsion_publ_flag
C6 N1 C2 C21 -168.65(18) y
C6 N1 C2 C3 64.6(2) y
N1 C2 C3 C31 69.5(2) y
C21 C2 C3 C31 -54.3(3) y
N1 C2 C3 C4 -58.0(2) y
C21 C2 C3 C4 178.22(19) y
C2 C3 C4 C41 -172.3(2) y
C31 C3 C4 C41 59.4(3) y
C2 C3 C4 C5 54.9(3) y
C31 C3 C4 C5 -73.4(3) y
C41 C4 C5 C51 -55.7(3) y
C3 C4 C5 C51 75.8(3) y
C41 C4 C5 C6 174.73(19) y
C3 C4 C5 C6 -53.8(2) y
C2 N1 C6 C61 171.08(19) y
C2 N1 C6 C5 -62.4(2) y
C51 C5 C6 N1 -75.8(2) y
C4 C5 C6 N1 55.0(2) y
C51 C5 C6 C61 47.3(3) y
C4 C5 C6 C61 178.1(2) y
N1 C2 C21 O22 64.2(3) y
C3 C2 C21 O22 -171.9(2) y
C2 C3 C31 O32 67.8(3) y
C4 C3 C31 O32 -167.91(19) y
C3 C31 O32 C33 78.2(3) y
C31 O32 C33 C34 179.9(2) y
O32 C33 C34 C39 -3.0(4) y
O32 C33 C34 C35 178.6(2) y
C39 C34 C35 C36 -1.0(4) y
C33 C34 C35 C36 177.4(3) y
C34 C35 C36 C37 0.3(5) y
C35 C36 C37 C38 1.5(5) y
C36 C37 C38 C39 -2.5(5) y
C37 C38 C39 C34 1.8(5) y
C35 C34 C39 C38 0.0(4) y
C33 C34 C39 C38 -178.4(3) y
C5 C4 C41 O42 -69.7(3) y
C3 C4 C41 O42 158.2(2) y
C4 C41 O42 C43 -176.6(2) y
C41 O42 C43 C44 -172.8(2) y
O42 C43 C44 C45 14.7(4) y
O42 C43 C44 C49 -166.9(3) y
C49 C44 C45 C46 0.1(4) y
C43 C44 C45 C46 178.5(3) y
C44 C45 C46 C47 -0.1(5) y
C45 C46 C47 C48 0.5(5) y
C46 C47 C48 C49 -0.9(6) y
C45 C44 C49 C48 -0.4(5) y
C43 C44 C49 C48 -178.9(3) y
C47 C48 C49 C44 0.9(6) y
C6 C5 C51 O52 -90.7(2) y
C4 C5 C51 O52 142.2(2) y
